data_7707163
loop_
_publ_author_name
'Babaryk, Artem A.'
'Adawy, Alaa'
'Garc\'ia, In\'es'
'Trobajo, Camino'
'Amghouz, Zakariae'
'P Colodrero, Rosario M'
'Cabeza, Aurelio'
'Olivera-Pastor, Pascual'
'Bazaga-Garc\'ia, Montse'
'Dos Santos-G\'omez, Luc\'ia'

_publ_section_title
;
 Structural and proton conductivity studies of fibrous
 \p-Ti<sub>2</sub>O(PO<sub>4</sub>)<sub>2</sub>&#x00B7;2H<sub>2</sub>O:
 application in chitosan-based composite membranes.
;
_journal_issue 22
_journal_name_full 'Dalton transactions (Cambridge, England : 2003)'
_journal_page_first 7667
_journal_page_last 7677
_journal_paper_doi 10.1039/d1dt00735a
_journal_volume 50
_journal_year 2021
_chemical_formula_iupac 'Ti2 P2 O9'
_chemical_formula_moiety '(Ti2 O) (P O4)2'
_chemical_formula_sum 'O9 P2 Ti2'
_chemical_formula_weight 301.68
_chemical_name_systematic 'oxo-bis-titanium (iv) bis-phosphate'
_chemical_properties_physical Moisture-sensitive,Hygroscopic
_space_group_IT_number 14
_space_group_name_Hall '-P 2ybc'
_space_group_name_H-M_alt 'P 1 21/c 1'
_symmetry_cell_setting monoclinic
_symmetry_space_group_name_Hall '-P 2ybc'
_symmetry_space_group_name_H-M 'P 1 21/c 1'
_audit_update_record
;
2020-12-25 deposited with the CCDC.	2021-04-21 downloaded from the CCDC.
;
_cell_angle_alpha 90.0000
_cell_angle_beta 107.645(17)
_cell_angle_gamma 90.0000
_cell_formula_units_Z 4
_cell_length_a 5.1187(13)
_cell_length_b 11.0600(21)
_cell_length_c 14.4556(26)
_cell_measurement_temperature 773
_cell_volume 779.9(3)
_computing_structure_refinement 'TOPAS v.4.2 (Bruker AXS, 2009)'
_diffrn_ambient_temperature 773
_diffrn_measurement_device 'Malvern PANalytical X'Pert Pro'
_diffrn_radiation_probe x-ray
_diffrn_radiation_wavelength 1.54178
_exptl_crystal_colour white
_exptl_crystal_density_diffrn 2.56961(96)
_exptl_crystal_description powder
_exptl_crystal_F_000 584.0
_exptl_crystal_recrystallization_method 'in situ HT-PXRD'
_pd_char_colour white
_pd_meas_2theta_range_inc 0.026
_pd_meas_2theta_range_max 80.566
_pd_meas_2theta_range_min 8.000
_pd_proc_ls_prof_R_factor 0.030
_pd_proc_ls_prof_wR_expected 0.029
_pd_proc_ls_prof_wR_factor 0.040
_refine_ls_goodness_of_fit_all 1.377
_refine_ls_matrix_type full
_refine_ls_number_restraints 42
_refine_ls_R_I_factor 0.011
_refine_ls_shift/su_max 0.001
_reflns_number_gt 406
_cod_data_source_file d1dt00735a2.cif
_cod_data_source_block pi_TiP_500
_cod_depositor_comments 'Adding full bibliography for 7707162--7707163.cif.'
_cod_original_cell_volume 779.87(29)
_cod_original_sg_symbol_H-M 'P1 21/c 1'
_cod_database_code 7707163

loop_
_symmetry_equiv_pos_site_id
_symmetry_equiv_pos_as_xyz
1 '-x, -y, -z'
2 '-x, y+1/2, -z+1/2'
3 'x, -y+1/2, z+1/2'
4 'x, y, z'

loop_
_atom_site_label
_atom_site_type_symbol
_atom_site_fract_x
_atom_site_fract_y
_atom_site_fract_z
_atom_site_occupancy
_atom_site_symmetry_multiplicity
_atom_site_adp_type
_atom_site_U_iso_or_equiv
Ti1 Ti 0.2858(23) 0.18853(87) 0.04740(54) 1 4 Biso 2.10(21)
Ti2 Ti 0.1350(24) 0.4451(11) 0.15256(60) 1 4 Biso 2.10(21)
P1 P 0.2947(21) 0.66182(78) 0.02418(65) 1 4 Biso 2.10(21)
P2 P 0.1579(28) 0.5382(13) 0.37079(85) 1 4 Biso 2.10(21)
O1 O 0.0416(44) 0.7313(18) 0.00924(94) 1 4 Biso 2.10(21)
O2 O 0.8010(35) 0.4251(15) 0.06837(87) 1 4 Biso 2.10(21)
O3 O 0.3185(33) 0.5722(11) 0.11204(70) 1 4 Biso 2.10(21)
O4 O 0.4219(35) 0.2179(13) 0.45441(77) 1 4 Biso 2.10(21)
O5 O 0.2507(42) 0.4332(12) 0.45055(90) 1 4 Biso 2.10(21)
O6 O 0.1435(32) 0.0786(16) 0.1278(11) 1 4 Biso 2.10(21)
O7 O 0.1310(42) 0.4677(15) 0.27865(77) 1 4 Biso 2.10(21)
O8 O 0.6389(30) 0.1302(12) 0.1091(15) 1 4 Biso 2.10(21)
O9 O 0.2961(61) 0.3096(16) 0.1433(12) 1 4 Biso 2.10(21)

loop_
_diffrn_radiation_type
'Cu K\a'

loop_
_geom_angle_atom_site_label_1
_geom_angle_atom_site_label_2
_geom_angle_atom_site_label_3
_geom_angle
_geom_angle_site_symmetry_1
_geom_angle_site_symmetry_2
_geom_angle_site_symmetry_3
_geom_angle_publ_flag
O1 Ti1 O5 98.15(2) 1_565 . 3_554 yes
O1 Ti1 O6 96.29(2) 1_565 . . yes
O1 Ti1 O8 171.58(1) 1_565 . . yes
O1 Ti1 O9 78.94(2) 1_565 . . yes
O1 Ti1 O4 84.68(2) 1_565 . 3_554 yes
O5 Ti1 O6 91.60(1) 3_554 . . yes
O5 Ti1 O8 88.23(1) 3_554 . . yes
O5 Ti1 O9 176.30(1) 3_554 . . yes
O4 Ti1 O5 81.10(1) 3_554 . 3_554 yes
O6 Ti1 O8 88.99(2) . . . yes
O6 Ti1 O9 86.47(1) . . . yes
O4 Ti1 O6 172.71(1) 3_554 . . yes
O8 Ti1 O9 94.89(1) . . . yes
O4 Ti1 O8 90.92(2) 3_554 . . yes
O4 Ti1 O9 100.81(1) 3_554 . . yes
O2 Ti2 O9 102.68(1) 4_455 . . yes
O2 Ti2 O3 110.22(1) 4_455 . . yes
O2 Ti2 O7 113.25(2) 4_455 . . yes
O3 Ti2 O9 109.13(2) . . . yes
O7 Ti2 O9 109.93(1) . . . yes
O3 Ti2 O7 111.25(1) . . . yes
Ti1 O9 Ti2 138.56(1) . . . yes
O1 P1 O2 99.15(2) . . 1_665 yes
O1 P1 O3 107.20(1) . . . yes
O1 P1 O4 124.23(2) . . 2_655 yes
O2 P1 O3 102.94(2) 1_665 . . yes
O2 P1 O4 116.55(1) 1_665 . 2_655 yes
O3 P1 O4 104.77(2) . . 2_655 yes
O5 P2 O7 100.83(2) . . . yes
O5 P2 O6 105.52(1) . . 2_555 yes
O5 P2 O8 109.43(2) . . 2_655 yes
O6 P2 O7 108.77(2) 2_555 . . yes
O7 P2 O8 114.51(1) . . 2_655 yes
O6 P2 O8 116.29(1) 2_555 . 2_655 yes
Ti1 O1 P1 163.17(1) 1_565 . . yes
Ti2 O2 P1 129.17(1) 4_655 . 1_665 yes
Ti2 O3 P1 142.39(1) . . . yes
Ti1 O4 P1 125.76(1) 3_555 . 2_645 yes
Ti1 O5 P2 168.08(1) 3_555 . . yes
Ti1 O6 P2 134.88(1) . . 2_545 yes
Ti2 O7 P2 156.01(1) . . . yes
Ti1 O8 P2 152.37(1) . . 2_645 yes

loop_
_geom_bond_atom_site_label_1
_geom_bond_atom_site_label_2
_geom_bond_distance
_geom_bond_site_symmetry_1
_geom_bond_site_symmetry_2
_geom_bond_publ_flag
Ti1 O1 1.8529(5) . 1_565 yes
Ti1 O5 1.9112(5) . 3_554 yes
Ti1 O6 1.9680(5) . . yes
Ti1 O8 1.8711(5) . . yes
Ti1 O9 1.9166(5) . . yes
Ti1 O4 1.9827(5) . 3_554 yes
Ti2 O2 1.7865(5) . 4_455 yes
Ti2 O9 1.7352(4) . . yes
Ti2 O3 1.8802(5) . . yes
Ti2 O7 1.8461(5) . . yes
P1 O1 1.4649(4) . . yes
P1 O2 1.5990(4) . 1_665 yes
P1 O3 1.5864(4) . . yes
P1 O4 1.5207(4) . 2_655 yes
P2 O5 1.6036(4) . . yes
P2 O7 1.5133(4) . . yes
P2 O6 1.6122(4) . 2_555 yes
P2 O8 1.4207(4) . 2_655 yes
